data_7238668
loop_
_publ_author_name
'Thalluri, Kishore'
'Nadimpally, Krishna Chaitanya'
'Paul, Ashim'
'Mandal, Bhubaneswar'

_publ_section_title
;
 Waste reduction in amide synthesis by a continuous method based on
 recycling of the reaction mixture
;
_journal_issue 17
_journal_name_full 'RSC Advances'
_journal_page_first 6838
_journal_paper_doi 10.1039/c2ra20643a
_journal_volume 2
_journal_year 2012
_chemical_absolute_configuration syn
_chemical_compound_source Synthesised
_chemical_formula_sum 'C16 H16 N2 O2'
_chemical_formula_weight 268.31
_space_group_IT_number 29
_space_group_name_Hall 'P 2c -2ac'
_space_group_name_H-M_alt 'P c a 21'
_symmetry_cell_setting orthorhombic
_symmetry_Int_Tables_number 29
_symmetry_space_group_name_H-M 'P c a 21'
_atom_sites_solution_hydrogens geom
_atom_sites_solution_primary direct
_atom_sites_solution_secondary difmap
_audit_creation_method SHELXL-97
_cell_angle_alpha 90.00
_cell_angle_beta 90.00
_cell_angle_gamma 90.00
_cell_formula_units_Z 4
_cell_length_a 10.0436(5)
_cell_length_b 14.5106(8)
_cell_length_c 9.4623(5)
_cell_measurement_reflns_used 2022
_cell_measurement_temperature 296(2)
_cell_measurement_theta_max 18.69
_cell_measurement_theta_min 2.47
_cell_volume 1379.02(13)
_computing_cell_refinement 'Bruker SMART'
_computing_data_collection 'Bruker SMART'
_computing_data_reduction 'Bruker SAINT'
_computing_molecular_graphics 'Bruker SHELXTL'
_computing_publication_material 'Bruker SHELXTL'
_computing_structure_refinement 'SHELXL-97 (Sheldrick, 1997)'
_computing_structure_solution 'SHELXS-97 (Sheldrick, 1990)'
_diffrn_ambient_temperature 296(2)
_diffrn_measured_fraction_theta_full 0.999
_diffrn_measured_fraction_theta_max 0.999
_diffrn_measurement_device_type 'CCD area detector'
_diffrn_measurement_method 'phi and omega scans'
_diffrn_radiation_monochromator graphite
_diffrn_radiation_probe x-ray
_diffrn_radiation_type MoK\a
_diffrn_radiation_wavelength 0.71073
_diffrn_reflns_av_R_equivalents 0.1407
_diffrn_reflns_av_sigmaI/netI 0.1426
_diffrn_reflns_limit_h_max 13
_diffrn_reflns_limit_h_min -13
_diffrn_reflns_limit_k_max 19
_diffrn_reflns_limit_k_min -18
_diffrn_reflns_limit_l_max 12
_diffrn_reflns_limit_l_min -12
_diffrn_reflns_number 17142
_diffrn_reflns_theta_full 28.33
_diffrn_reflns_theta_max 28.33
_diffrn_reflns_theta_min 1.40
_diffrn_source 'fine-focus sealed tube'
_exptl_absorpt_coefficient_mu 0.086
_exptl_absorpt_correction_type none
_exptl_crystal_colour colourless
_exptl_crystal_density_diffrn 1.292
_exptl_crystal_density_method 'not measured'
_exptl_crystal_description rod
_exptl_crystal_F_000 568
_exptl_crystal_recrystallization_method Methanol
_exptl_crystal_size_max 0.04
_exptl_crystal_size_mid 0.03
_exptl_crystal_size_min 0.01
_refine_diff_density_max 0.120
_refine_diff_density_min -0.185
_refine_diff_density_rms 0.043
_refine_ls_abs_structure_details 'Flack H D (1983), Acta Cryst. A39, 876-881'
_refine_ls_abs_structure_Flack -0.4(18)
_refine_ls_extinction_method none
_refine_ls_goodness_of_fit_ref 0.595
_refine_ls_hydrogen_treatment constr
_refine_ls_matrix_type full
_refine_ls_number_parameters 181
_refine_ls_number_reflns 3382
_refine_ls_number_restraints 1
_refine_ls_restrained_S_all 0.595
_refine_ls_R_factor_all 0.1304
_refine_ls_R_factor_gt 0.0521
_refine_ls_shift/su_max 0.000
_refine_ls_shift/su_mean 0.000
_refine_ls_structure_factor_coef Fsqd
_refine_ls_weighting_details 'calc w=1/[\s^2^(Fo^2^)+(0.1000P)^2^+0.0000P] where P=(Fo^2^+2Fc^2^)/3'
_refine_ls_weighting_scheme calc
_refine_ls_wR_factor_gt 0.1182
_refine_ls_wR_factor_ref 0.1419
_reflns_number_gt 1342
_reflns_number_total 3382
_reflns_threshold_expression >2sigma(I)
_cod_data_source_file c2ra20643a.txt
_cod_data_source_block tk4
_cod_database_code 7238668

loop_
_symmetry_equiv_pos_as_xyz
'x, y, z'
'-x, -y, z+1/2'
'x+1/2, -y, z'
'-x+1/2, y, z+1/2'

loop_
_atom_site_label
_atom_site_type_symbol
_atom_site_fract_x
_atom_site_fract_y
_atom_site_fract_z
_atom_site_U_iso_or_equiv
_atom_site_adp_type
_atom_site_occupancy
_atom_site_symmetry_multiplicity
_atom_site_calc_flag
_atom_site_refinement_flags
N1 N 0.2174(2) 0.51815(15) 0.4730(3) 0.0491(6) Uani 1 1 d .
H1 H 0.1374 0.5064 0.5000 0.059 Uiso 1 1 calc R
C11 C 0.1759(3) 0.90166(19) 0.4576(3) 0.0454(7) Uani 1 1 d .
C2 C 0.2844(3) 0.39592(19) 0.6312(3) 0.0454(7) Uani 1 1 d .
C12 C 0.0695(3) 0.8619(2) 0.5274(3) 0.0550(8) Uani 1 1 d .
H12 H 0.0553 0.7987 0.5199 0.066 Uiso 1 1 calc R
C9 C 0.2632(3) 0.6836(2) 0.4321(3) 0.0466(7) Uani 1 1 d .
C8 C 0.2387(3) 0.58876(19) 0.3686(3) 0.0523(8) Uani 1 1 d .
H8A H 0.1615 0.5918 0.3073 0.063 Uiso 1 1 calc R
H8B H 0.3147 0.5719 0.3108 0.063 Uiso 1 1 calc R
C5 C 0.2360(4) 0.2547(2) 0.8243(4) 0.0735(10) Uani 1 1 d .
H5 H 0.2203 0.2075 0.8887 0.088 Uiso 1 1 calc R
C6 C 0.1317(3) 0.2946(2) 0.7504(4) 0.0686(10) Uani 1 1 d .
H6 H 0.0450 0.2743 0.7649 0.082 Uiso 1 1 calc R
C14 C 0.0059(4) 1.0088(3) 0.6221(4) 0.0724(10) Uani 1 1 d .
H14 H -0.0491 1.0442 0.6795 0.087 Uiso 1 1 calc R
C15 C 0.1089(4) 1.0489(2) 0.5509(4) 0.0729(10) Uani 1 1 d .
H15 H 0.1222 1.1122 0.5575 0.088 Uiso 1 1 calc R
C10 C 0.2795(3) 0.84800(19) 0.3767(3) 0.0585(9) Uani 1 1 d .
H10A H 0.2980 0.8806 0.2894 0.070 Uiso 1 1 calc R
H10B H 0.3610 0.8477 0.4318 0.070 Uiso 1 1 calc R
C16 C 0.1931(3) 0.9962(2) 0.4696(4) 0.0626(9) Uani 1 1 d .
H16 H 0.2629 1.0245 0.4217 0.075 Uiso 1 1 calc R
C3 C 0.3880(3) 0.3548(3) 0.7045(4) 0.0674(10) Uani 1 1 d .
H3 H 0.4751 0.3738 0.6884 0.081 Uiso 1 1 calc R
C4 C 0.3631(4) 0.2861(3) 0.8007(4) 0.0811(11) Uani 1 1 d .
H4 H 0.4336 0.2604 0.8508 0.097 Uiso 1 1 calc R
C1 C 0.3182(3) 0.47006(19) 0.5295(3) 0.0486(7) Uani 1 1 d .
N2 N 0.2461(2) 0.75291(15) 0.3417(3) 0.0526(6) Uani 1 1 d .
H2 H 0.2141 0.7411 0.2594 0.063 Uiso 1 1 calc R
C13 C -0.0162(3) 0.9150(3) 0.6083(4) 0.0658(9) Uani 1 1 d .
H13 H -0.0885 0.8876 0.6534 0.079 Uiso 1 1 calc R
C7 C 0.1568(3) 0.3647(2) 0.6552(3) 0.0572(8) Uani 1 1 d .
H7 H 0.0863 0.3914 0.6064 0.069 Uiso 1 1 calc R
O2 O 0.2992(2) 0.69529(15) 0.5535(2) 0.0649(6) Uani 1 1 d .
O1 O 0.43469(18) 0.48734(14) 0.4952(3) 0.0689(6) Uani 1 1 d .

loop_
_atom_site_aniso_label
_atom_site_aniso_U_11
_atom_site_aniso_U_22
_atom_site_aniso_U_33
_atom_site_aniso_U_23
_atom_site_aniso_U_13
_atom_site_aniso_U_12
N1 0.0318(12) 0.0556(14) 0.0600(17) 0.0002(14) 0.0049(11) -0.0025(11)
C11 0.0408(15) 0.0516(17) 0.0438(16) -0.0009(14) -0.0026(13) -0.0028(13)
C2 0.0398(16) 0.0441(16) 0.0523(17) -0.0101(14) -0.0028(13) 0.0067(13)
C12 0.0453(16) 0.0596(18) 0.0600(19) 0.0082(16) -0.0024(16) -0.0009(14)
C9 0.0465(17) 0.0552(18) 0.0381(16) -0.0043(16) 0.0027(13) -0.0059(14)
C8 0.0551(18) 0.0565(18) 0.0453(16) -0.0027(17) 0.0005(14) -0.0070(15)
C5 0.089(3) 0.0569(19) 0.074(2) 0.0105(19) 0.003(2) 0.017(2)
C6 0.061(2) 0.061(2) 0.084(2) 0.0123(19) 0.014(2) 0.0027(18)
C14 0.065(2) 0.079(3) 0.074(2) -0.005(2) 0.0029(19) 0.0244(19)
C15 0.069(2) 0.059(2) 0.091(3) -0.006(2) -0.001(2) 0.0061(17)
C10 0.063(2) 0.056(2) 0.0562(19) -0.0039(16) 0.0118(16) -0.0122(15)
C16 0.0556(19) 0.059(2) 0.074(2) -0.0067(19) 0.0010(18) -0.0044(15)
C3 0.0453(19) 0.069(2) 0.088(2) -0.008(2) -0.0107(18) 0.0103(17)
C4 0.081(3) 0.072(3) 0.090(3) 0.007(2) -0.026(2) 0.022(2)
C1 0.0293(15) 0.0552(17) 0.0612(19) -0.0156(16) 0.0035(15) -0.0034(13)
N2 0.0674(16) 0.0523(14) 0.0382(13) -0.0027(13) 0.0019(12) -0.0089(13)
C13 0.0497(19) 0.078(2) 0.070(2) 0.0144(19) 0.0053(17) 0.0083(17)
C7 0.0470(18) 0.0573(19) 0.067(2) 0.0058(16) 0.0022(16) 0.0042(15)
O2 0.0829(15) 0.0688(14) 0.0429(13) -0.0103(11) -0.0084(11) 0.0033(10)
O1 0.0304(11) 0.0879(15) 0.0884(16) -0.0069(13) 0.0057(11) -0.0063(10)

loop_
_atom_type_symbol
_atom_type_description
_atom_type_scat_dispersion_real
_atom_type_scat_dispersion_imag
_atom_type_scat_source
C C 0.0033 0.0016 'International Tables Vol C Tables 4.2.6.8 and 6.1.1.4'
H H 0.0000 0.0000 'International Tables Vol C Tables 4.2.6.8 and 6.1.1.4'
N N 0.0061 0.0033 'International Tables Vol C Tables 4.2.6.8 and 6.1.1.4'
O O 0.0106 0.0060 'International Tables Vol C Tables 4.2.6.8 and 6.1.1.4'

loop_
_geom_angle_atom_site_label_1
_geom_angle_atom_site_label_2
_geom_angle_atom_site_label_3
_geom_angle
C1 N1 C8 122.2(2)
C12 C11 C16 118.1(3)
C12 C11 C10 124.1(3)
C16 C11 C10 117.7(3)
C7 C2 C3 118.3(3)
C7 C2 C1 123.9(3)
C3 C2 C1 117.8(3)
C11 C12 C13 120.8(3)
O2 C9 N2 122.7(3)
O2 C9 C8 123.2(3)
N2 C9 C8 114.1(2)
N1 C8 C9 113.4(2)
C4 C5 C6 118.8(3)
C7 C6 C5 119.9(3)
C15 C14 C13 119.6(3)
C14 C15 C16 120.3(3)
N2 C10 C11 116.4(2)
C15 C16 C11 121.2(3)
C4 C3 C2 120.5(3)
C3 C4 C5 121.2(3)
O1 C1 N1 120.2(3)
O1 C1 C2 122.2(3)
N1 C1 C2 117.6(2)
C9 N2 C10 122.6(3)
C14 C13 C12 119.9(3)
C2 C7 C6 121.3(3)

loop_
_geom_bond_atom_site_label_1
_geom_bond_atom_site_label_2
_geom_bond_distance
N1 C1 1.341(3)
N1 C8 1.439(4)
C11 C12 1.382(4)
C11 C16 1.387(4)
C11 C10 1.509(4)
C2 C7 1.377(4)
C2 C3 1.386(4)
C2 C1 1.483(4)
C12 C13 1.387(4)
C9 O2 1.216(3)
C9 N2 1.331(3)
C9 C8 1.522(4)
C5 C4 1.374(5)
C5 C6 1.386(5)
C6 C7 1.383(4)
C14 C15 1.364(5)
C14 C13 1.386(5)
C15 C16 1.376(4)
C10 N2 1.458(3)
C3 C4 1.371(5)
C1 O1 1.240(3)
